data_4084286
loop_
_publ_author_name
'Chen, Jeffrey'
'Campos, Jes\'us'
'Mercado, Brandon Q.'
'Crabtree, Robert H.'
'Balcells, David'

_publ_contact_author
;
 Dr. Robert H. Crabtree           
 The Department of Chemistry 
 Yale University 
 P. O. Box 208107 
 New Haven 
 Connecticut 06520 USA.
;
_publ_section_title
;
 Distortional Effects of Noncovalent Interactions in the Crystal
 Lattice of a Cp*Ir(III) Acylhydroxamic Acid Complex: A Joint
 Experimental--Computational Study
;
_journal_issue 17
_journal_name_full Organometallics
_journal_page_first 4417
_journal_paper_doi 10.1021/om500625c
_journal_volume 33
_journal_year 2014
_chemical_formula_sum 'C17 H20 Ir N O3'
_chemical_formula_weight 478.54
_chemical_name_systematic
; 
 ? 
;
_space_group_IT_number 60
_symmetry_cell_setting orthorhombic
_symmetry_space_group_name_Hall '-P 2n 2ab'
_symmetry_space_group_name_H-M 'P b c n'
_atom_sites_solution_hydrogens geom
_atom_sites_solution_primary direct
_atom_sites_solution_secondary difmap
_audit_creation_method SHELXL-97
_cell_angle_alpha 90.00
_cell_angle_beta 90.00
_cell_angle_gamma 90.00
_cell_formula_units_Z 8
_cell_length_a 14.7898(3)
_cell_length_b 15.8754(11)
_cell_length_c 13.8691(3)
_cell_measurement_reflns_used 90067
_cell_measurement_temperature 366(2)
_cell_measurement_theta_max 68.3
_cell_measurement_theta_min 2.8
_cell_volume 3256.4(2)
_computing_cell_refinement 'CrystalClear-SM Expert 2.0 r12 (Rigaku, 2011)'
_computing_data_collection 'CrystalClear-SM Expert 2.0 r12 (Rigaku, 2011)'
_computing_data_reduction 'CrystalClear-SM Expert 2.0 r12 (Rigaku, 2011)'
_computing_publication_material 'SHELXL-97 (Sheldrick, 2008)'
_computing_structure_refinement 'SHELXL-97 (Sheldrick, 2008)'
_computing_structure_solution 'SHELXS-97 (Sheldrick, 2008)'
_diffrn_ambient_temperature 366(2)
_diffrn_detector_area_resol_mean 22.2
_diffrn_measured_fraction_theta_full 0.989
_diffrn_measured_fraction_theta_max 0.989
_diffrn_measurement_device_type 'Rigaku Saturn 944+ CCD'
_diffrn_measurement_method \w
_diffrn_radiation_monochromator confocal
_diffrn_radiation_source 'microfocus rotating anode'
_diffrn_radiation_type CuK\a
_diffrn_radiation_wavelength 1.54178
_diffrn_reflns_av_R_equivalents 0.0867
_diffrn_reflns_av_sigmaI/netI 0.0258
_diffrn_reflns_limit_h_max 17
_diffrn_reflns_limit_h_min -17
_diffrn_reflns_limit_k_max 18
_diffrn_reflns_limit_k_min -18
_diffrn_reflns_limit_l_max 15
_diffrn_reflns_limit_l_min -15
_diffrn_reflns_number 106454
_diffrn_reflns_theta_full 66.59
_diffrn_reflns_theta_max 66.59
_diffrn_reflns_theta_min 4.09
_exptl_absorpt_coefficient_mu 15.975
_exptl_absorpt_correction_T_max 0.2980
_exptl_absorpt_correction_T_min 0.1424
_exptl_absorpt_correction_type multi-scan
_exptl_absorpt_process_details 'Jacobson, R. (1998) Private Communication'
_exptl_crystal_colour Colorless
_exptl_crystal_density_diffrn 1.952
_exptl_crystal_density_method 'not measured'
_exptl_crystal_description Block
_exptl_crystal_F_000 1840
_exptl_crystal_size_max 0.20
_exptl_crystal_size_mid 0.15
_exptl_crystal_size_min 0.10
_refine_diff_density_max 1.600
_refine_diff_density_min -0.914
_refine_diff_density_rms 0.159
_refine_ls_extinction_method none
_refine_ls_goodness_of_fit_ref 1.146
_refine_ls_hydrogen_treatment mixed
_refine_ls_matrix_type full
_refine_ls_number_parameters 205
_refine_ls_number_reflns 2847
_refine_ls_number_restraints 0
_refine_ls_restrained_S_all 1.146
_refine_ls_R_factor_all 0.0298
_refine_ls_R_factor_gt 0.0295
_refine_ls_shift/su_max 0.001
_refine_ls_shift/su_mean 0.000
_refine_ls_structure_factor_coef Fsqd
_refine_ls_weighting_details 'calc w=1/[\s^2^(Fo^2^)+(0.0355P)^2^+5.2074P] where P=(Fo^2^+2Fc^2^)/3'
_refine_ls_weighting_scheme calc
_refine_ls_wR_factor_gt 0.0733
_refine_ls_wR_factor_ref 0.0736
_reflns_number_gt 2788
_reflns_number_total 2847
_reflns_threshold_expression >2sigma(I)
_cod_data_source_file om500625c_si_002.cif
_cod_data_source_block 5
_cod_depositor_comments
;
The following automatic conversions were performed:

'_symmetry_cell_setting' value 'Orthorhombic' changed to
'orthorhombic' according to
/home/saulius/struct/COD-crude-data--automatic-downloads/rss-feeds/ACS/lib/dictionaries/cif_core.dic
dictionary named 'cif_core.dic' version 2.4.2 from 2011-04-26.

Automatic conversion script
Id: cif_fix_values 2281 2013-09-26 08:29:07Z andrius 
;
_cod_database_code 4084286

loop_
_symmetry_equiv_pos_as_xyz
'x, y, z'
'x+1/2, -y+1/2, -z'
'-x, y, -z+1/2'
'-x+1/2, -y+1/2, z+1/2'
'-x, -y, -z'
'-x-1/2, y-1/2, z'
'x, -y, z-1/2'
'x-1/2, y-1/2, -z-1/2'

loop_
_atom_site_label
_atom_site_type_symbol
_atom_site_fract_x
_atom_site_fract_y
_atom_site_fract_z
_atom_site_U_iso_or_equiv
_atom_site_adp_type
_atom_site_occupancy
_atom_site_symmetry_multiplicity
_atom_site_calc_flag
_atom_site_refinement_flags
Ir1 Ir 0.230009(11) 0.477029(11) 0.726690(13) 0.04268(10) Uani 1 1 d .
C1 C 0.2965(3) 0.5914(3) 0.6812(4) 0.0574(11) Uani 1 1 d .
C2 C 0.2009(3) 0.6063(3) 0.6936(3) 0.0458(9) Uani 1 1 d .
C3 C 0.1527(3) 0.5544(2) 0.6270(3) 0.0436(9) Uani 1 1 d .
C4 C 0.2162(3) 0.5047(3) 0.5746(4) 0.0532(11) Uani 1 1 d .
C5 C 0.3062(3) 0.5285(3) 0.6087(4) 0.0597(13) Uani 1 1 d .
C10 C 0.3943(5) 0.4971(5) 0.5709(6) 0.094(2) Uani 1 1 d .
H10A H 0.4221 0.5401 0.5323 0.141 Uiso 1 1 calc R
H10B H 0.3842 0.4479 0.5322 0.141 Uiso 1 1 calc R
H10C H 0.4333 0.4832 0.6239 0.141 Uiso 1 1 calc R
C9 C 0.1952(5) 0.4425(3) 0.5004(4) 0.0743(15) Uani 1 1 d .
H9A H 0.1411 0.4127 0.5178 0.111 Uiso 1 1 calc R
H9B H 0.2444 0.4033 0.4949 0.111 Uiso 1 1 calc R
H9C H 0.1863 0.4705 0.4398 0.111 Uiso 1 1 calc R
C8 C 0.0529(3) 0.5501(3) 0.6163(4) 0.0588(11) Uani 1 1 d .
H8A H 0.0251 0.5518 0.6789 0.088 Uiso 1 1 calc R
H8B H 0.0366 0.4986 0.5845 0.088 Uiso 1 1 calc R
H8C H 0.0323 0.5972 0.5788 0.088 Uiso 1 1 calc R
C7 C 0.1599(4) 0.6699(3) 0.7600(4) 0.0679(14) Uani 1 1 d .
H7A H 0.1560 0.7233 0.7277 0.102 Uiso 1 1 calc R
H7B H 0.1970 0.6755 0.8164 0.102 Uiso 1 1 calc R
H7C H 0.1004 0.6519 0.7784 0.102 Uiso 1 1 calc R
C6 C 0.3693(5) 0.6360(5) 0.7343(6) 0.097(2) Uani 1 1 d .
H6A H 0.4231 0.6021 0.7344 0.145 Uiso 1 1 calc R
H6B H 0.3503 0.6460 0.7995 0.145 Uiso 1 1 calc R
H6C H 0.3817 0.6888 0.7033 0.145 Uiso 1 1 calc R
N1 N 0.3103(3) 0.4119(3) 0.8092(3) 0.0649(11) Uani 1 1 d .
C11 C 0.2959(4) 0.3565(3) 0.8825(4) 0.0607(12) Uani 1 1 d .
C12 C 0.2037(4) 0.3316(3) 0.9043(4) 0.0571(11) Uani 1 1 d .
C13 C 0.1266(3) 0.3580(3) 0.8551(3) 0.0512(10) Uani 1 1 d .
C14 C 0.0417(4) 0.3247(3) 0.8800(4) 0.0657(13) Uani 1 1 d .
H14 H -0.0092 0.3410 0.8453 0.079 Uiso 1 1 calc R
C15 C 0.0326(5) 0.2687(3) 0.9545(5) 0.0816(17) Uani 1 1 d .
H15 H -0.0240 0.2471 0.9700 0.098 Uiso 1 1 calc R
C16 C 0.1079(6) 0.2444(3) 1.0065(5) 0.090(2) Uani 1 1 d .
H16 H 0.1018 0.2075 1.0581 0.108 Uiso 1 1 calc R
C17 C 0.1914(6) 0.2745(3) 0.9820(4) 0.0789(17) Uani 1 1 d .
H17 H 0.2415 0.2571 1.0172 0.095 Uiso 1 1 calc R
O1 O 0.4035(3) 0.4267(4) 0.7970(4) 0.1065(17) Uani 1 1 d .
H1A H 0.4319 0.4003 0.8378 0.128 Uiso 1 1 calc R
O2 O 0.3628(3) 0.3283(3) 0.9267(3) 0.0958(14) Uani 1 1 d .
O3 O 0.1268(2) 0.4138(2) 0.7834(2) 0.0550(8) Uani 1 1 d .

loop_
_atom_site_aniso_label
_atom_site_aniso_U_11
_atom_site_aniso_U_22
_atom_site_aniso_U_33
_atom_site_aniso_U_23
_atom_site_aniso_U_13
_atom_site_aniso_U_12
Ir1 0.03286(14) 0.04664(14) 0.04853(16) 0.00390(7) -0.00332(6) -0.00112(6)
C1 0.047(2) 0.054(2) 0.071(3) 0.007(2) -0.001(2) -0.013(2)
C2 0.040(2) 0.046(2) 0.052(2) 0.0044(18) 0.0006(19) -0.0042(18)
C3 0.041(2) 0.044(2) 0.045(2) 0.0067(17) -0.0014(17) -0.0016(17)
C4 0.053(3) 0.052(2) 0.055(3) 0.011(2) 0.004(2) 0.000(2)
C5 0.043(3) 0.066(3) 0.070(3) 0.016(2) 0.018(2) 0.003(2)
C10 0.062(3) 0.101(4) 0.119(6) 0.022(4) 0.037(4) 0.018(3)
C9 0.105(5) 0.065(3) 0.053(3) -0.005(2) 0.007(3) 0.008(3)
C8 0.039(2) 0.071(3) 0.066(3) 0.006(2) -0.009(2) 0.003(2)
C7 0.081(4) 0.056(3) 0.067(3) -0.010(2) 0.006(3) 0.001(3)
C6 0.063(4) 0.090(4) 0.136(6) 0.004(4) -0.017(4) -0.037(4)
N1 0.043(2) 0.073(3) 0.079(3) 0.010(2) -0.013(2) 0.0068(19)
C11 0.066(3) 0.053(2) 0.063(3) -0.002(2) -0.022(2) 0.011(2)
C12 0.077(3) 0.041(2) 0.053(3) -0.0021(19) -0.007(2) 0.006(2)
C13 0.057(3) 0.044(2) 0.053(2) -0.0013(18) 0.004(2) -0.0036(19)
C14 0.071(3) 0.056(3) 0.070(3) -0.001(2) 0.015(3) -0.009(2)
C15 0.111(5) 0.056(3) 0.078(4) 0.002(3) 0.032(4) -0.017(3)
C16 0.152(7) 0.053(3) 0.064(3) 0.010(3) 0.021(4) -0.009(4)
C17 0.130(5) 0.046(3) 0.061(3) 0.001(2) -0.009(3) 0.013(3)
O1 0.0377(19) 0.137(4) 0.145(4) 0.040(4) -0.026(2) 0.010(2)
O2 0.100(3) 0.083(2) 0.104(3) 0.008(2) -0.055(3) 0.025(2)
O3 0.0470(18) 0.0594(18) 0.0585(18) 0.0163(14) -0.0047(13) -0.0060(15)

loop_
_atom_type_symbol
_atom_type_description
_atom_type_scat_dispersion_real
_atom_type_scat_dispersion_imag
_atom_type_scat_source
C C 0.0181 0.0091 'International Tables Vol C Tables 4.2.6.8 and 6.1.1.4'
H H 0.0000 0.0000 'International Tables Vol C Tables 4.2.6.8 and 6.1.1.4'
N N 0.0311 0.0180 'International Tables Vol C Tables 4.2.6.8 and 6.1.1.4'
O O 0.0492 0.0322 'International Tables Vol C Tables 4.2.6.8 and 6.1.1.4'
Ir Ir -4.7710 6.5667 'International Tables Vol C Tables 4.2.6.8 and 6.1.1.4'

loop_
_geom_angle_atom_site_label_1
_geom_angle_atom_site_label_2
_geom_angle_atom_site_label_3
_geom_angle
N1 Ir1 O3 88.17(16)
N1 Ir1 C2 139.10(18)
O3 Ir1 C2 114.38(15)
N1 Ir1 C5 109.2(2)
O3 Ir1 C5 153.61(18)
C2 Ir1 C5 65.11(17)
N1 Ir1 C1 109.89(19)
O3 Ir1 C1 152.79(17)
C2 Ir1 C1 39.19(17)
C5 Ir1 C1 38.6(2)
N1 Ir1 C4 137.6(2)
O3 Ir1 C4 114.53(16)
C2 Ir1 C4 65.11(18)
C5 Ir1 C4 39.7(2)
C1 Ir1 C4 65.7(2)
N1 Ir1 C3 174.11(17)
O3 Ir1 C3 97.63(14)
C2 Ir1 C3 38.61(16)
C5 Ir1 C3 64.98(18)
C1 Ir1 C3 65.10(17)
C4 Ir1 C3 38.38(17)
C5 C1 C2 107.3(4)
C5 C1 C6 127.7(5)
C2 C1 C6 125.0(5)
C5 C1 Ir1 70.3(3)
C2 C1 Ir1 69.9(2)
C6 C1 Ir1 126.0(4)
C3 C2 C1 108.5(4)
C3 C2 C7 125.9(4)
C1 C2 C7 125.5(4)
C3 C2 Ir1 71.7(2)
C1 C2 Ir1 70.9(2)
C7 C2 Ir1 126.6(3)
C4 C3 C2 108.7(4)
C4 C3 C8 125.3(4)
C2 C3 C8 125.9(4)
C4 C3 Ir1 70.4(3)
C2 C3 Ir1 69.6(2)
C8 C3 Ir1 124.1(3)
C3 C4 C9 126.4(5)
C3 C4 C5 106.9(4)
C9 C4 C5 126.6(5)
C3 C4 Ir1 71.2(3)
C9 C4 Ir1 124.8(3)
C5 C4 Ir1 69.6(3)
C1 C5 C4 108.5(4)
C1 C5 C10 124.8(6)
C4 C5 C10 126.5(6)
C1 C5 Ir1 71.1(3)
C4 C5 Ir1 70.8(3)
C10 C5 Ir1 126.9(4)
C5 C10 H10A 109.5
C5 C10 H10B 109.5
H10A C10 H10B 109.5
C5 C10 H10C 109.5
H10A C10 H10C 109.5
H10B C10 H10C 109.5
C4 C9 H9A 109.5
C4 C9 H9B 109.5
H9A C9 H9B 109.5
C4 C9 H9C 109.5
H9A C9 H9C 109.5
H9B C9 H9C 109.5
C3 C8 H8A 109.5
C3 C8 H8B 109.5
H8A C8 H8B 109.5
C3 C8 H8C 109.5
H8A C8 H8C 109.5
H8B C8 H8C 109.5
C2 C7 H7A 109.5
C2 C7 H7B 109.5
H7A C7 H7B 109.5
C2 C7 H7C 109.5
H7A C7 H7C 109.5
H7B C7 H7C 109.5
C1 C6 H6A 109.5
C1 C6 H6B 109.5
H6A C6 H6B 109.5
C1 C6 H6C 109.5
H6A C6 H6C 109.5
H6B C6 H6C 109.5
C11 N1 O1 110.6(4)
C11 N1 Ir1 133.3(4)
O1 N1 Ir1 116.0(3)
O2 C11 N1 118.2(5)
O2 C11 C12 123.1(5)
N1 C11 C12 118.6(4)
C13 C12 C17 117.3(5)
C13 C12 C11 125.8(4)
C17 C12 C11 116.9(5)
O3 C13 C12 124.4(4)
O3 C13 C14 115.8(4)
C12 C13 C14 119.8(4)
C15 C14 C13 121.1(6)
C15 C14 H14 119.4
C13 C14 H14 119.4
C14 C15 C16 119.8(6)
C14 C15 H15 120.1
C16 C15 H15 120.1
C17 C16 C15 120.0(5)
C17 C16 H16 120.0
C15 C16 H16 120.0
C16 C17 C12 121.9(6)
C16 C17 H17 119.1
C12 C17 H17 119.1
N1 O1 H1A 109.5
C13 O3 Ir1 129.2(3)

loop_
_geom_bond_atom_site_label_1
_geom_bond_atom_site_label_2
_geom_bond_distance
Ir1 N1 1.947(4)
Ir1 O3 1.990(3)
Ir1 C2 2.146(4)
Ir1 C5 2.148(5)
Ir1 C1 2.159(4)
Ir1 C4 2.164(5)
Ir1 C3 2.174(4)
C1 C5 1.425(7)
C1 C2 1.444(6)
C1 C6 1.485(7)
C2 C3 1.429(6)
C2 C7 1.495(7)
C3 C4 1.426(7)
C3 C8 1.485(6)
C4 C9 1.459(8)
C4 C5 1.463(7)
C5 C10 1.490(7)
C10 H10A 0.9600
C10 H10B 0.9600
C10 H10C 0.9600
C9 H9A 0.9600
C9 H9B 0.9600
C9 H9C 0.9600
C8 H8A 0.9600
C8 H8B 0.9600
C8 H8C 0.9600
C7 H7A 0.9600
C7 H7B 0.9600
C7 H7C 0.9600
C6 H6A 0.9600
C6 H6B 0.9600
C6 H6C 0.9600
N1 C11 1.362(7)
N1 O1 1.408(6)
C11 O2 1.247(6)
C11 C12 1.451(8)
C12 C13 1.393(7)
C12 C17 1.420(7)
C13 O3 1.331(5)
C13 C14 1.406(7)
C14 C15 1.369(7)
C14 H14 0.9300
C15 C16 1.382(10)
C15 H15 0.9300
C16 C17 1.366(10)
C16 H16 0.9300
C17 H17 0.9300
O1 H1A 0.8200

loop_
_geom_torsion_atom_site_label_1
_geom_torsion_atom_site_label_2
_geom_torsion_atom_site_label_3
_geom_torsion_atom_site_label_4
_geom_torsion
N1 Ir1 C1 C5 96.2(3)
O3 Ir1 C1 C5 -134.8(4)
C2 Ir1 C1 C5 -117.9(4)
C4 Ir1 C1 C5 -38.0(3)
C3 Ir1 C1 C5 -80.4(3)
N1 Ir1 C1 C2 -145.9(3)
O3 Ir1 C1 C2 -16.9(5)
C5 Ir1 C1 C2 117.9(4)
C4 Ir1 C1 C2 79.8(3)
C3 Ir1 C1 C2 37.4(3)
N1 Ir1 C1 C6 -26.6(6)
O3 Ir1 C1 C6 102.4(6)
C2 Ir1 C1 C6 119.3(6)
C5 Ir1 C1 C6 -122.8(7)
C4 Ir1 C1 C6 -160.9(6)
C3 Ir1 C1 C6 156.7(6)
C5 C1 C2 C3 -1.6(5)
C6 C1 C2 C3 177.3(5)
Ir1 C1 C2 C3 -62.2(3)
C5 C1 C2 C7 -177.5(5)
C6 C1 C2 C7 1.4(8)
Ir1 C1 C2 C7 121.9(5)
C5 C1 C2 Ir1 60.6(3)
C6 C1 C2 Ir1 -120.5(6)
N1 Ir1 C2 C3 171.5(3)
O3 Ir1 C2 C3 -70.5(3)
C5 Ir1 C2 C3 80.4(3)
C1 Ir1 C2 C3 117.9(4)
C4 Ir1 C2 C3 36.5(3)
N1 Ir1 C2 C1 53.6(4)
O3 Ir1 C2 C1 171.6(3)
C5 Ir1 C2 C1 -37.5(3)
C4 Ir1 C2 C1 -81.4(3)
C3 Ir1 C2 C1 -117.9(4)
N1 Ir1 C2 C7 -67.0(5)
O3 Ir1 C2 C7 51.1(5)
C5 Ir1 C2 C7 -158.0(5)
C1 Ir1 C2 C7 -120.6(5)
C4 Ir1 C2 C7 158.0(5)
C3 Ir1 C2 C7 121.5(5)
C1 C2 C3 C4 1.9(5)
C7 C2 C3 C4 177.7(4)
Ir1 C2 C3 C4 -59.8(3)
C1 C2 C3 C8 179.7(4)
C7 C2 C3 C8 -4.4(7)
Ir1 C2 C3 C8 118.0(4)
C1 C2 C3 Ir1 61.7(3)
C7 C2 C3 Ir1 -122.4(5)
N1 Ir1 C3 C4 49.1(18)
O3 Ir1 C3 C4 -120.4(3)
C2 Ir1 C3 C4 119.6(4)
C5 Ir1 C3 C4 38.8(3)
C1 Ir1 C3 C4 81.6(3)
N1 Ir1 C3 C2 -70.5(18)
O3 Ir1 C3 C2 120.0(2)
C5 Ir1 C3 C2 -80.8(3)
C1 Ir1 C3 C2 -38.0(3)
C4 Ir1 C3 C2 -119.6(4)
N1 Ir1 C3 C8 169.2(16)
O3 Ir1 C3 C8 -0.3(4)
C2 Ir1 C3 C8 -120.3(5)
C5 Ir1 C3 C8 158.9(4)
C1 Ir1 C3 C8 -158.3(5)
C4 Ir1 C3 C8 120.1(5)
C2 C3 C4 C9 179.2(4)
C8 C3 C4 C9 1.3(7)
Ir1 C3 C4 C9 119.8(5)
C2 C3 C4 C5 -1.4(5)
C8 C3 C4 C5 -179.2(4)
Ir1 C3 C4 C5 -60.7(3)
C2 C3 C4 Ir1 59.3(3)
C8 C3 C4 Ir1 -118.5(4)
N1 Ir1 C4 C3 -173.4(3)
O3 Ir1 C4 C3 70.1(3)
C2 Ir1 C4 C3 -36.7(2)
C5 Ir1 C4 C3 -117.1(4)
C1 Ir1 C4 C3 -80.0(3)
N1 Ir1 C4 C9 64.8(5)
O3 Ir1 C4 C9 -51.8(5)
C2 Ir1 C4 C9 -158.5(5)
C5 Ir1 C4 C9 121.1(6)
C1 Ir1 C4 C9 158.2(5)
C3 Ir1 C4 C9 -121.8(6)
N1 Ir1 C4 C5 -56.3(4)
O3 Ir1 C4 C5 -172.9(3)
C2 Ir1 C4 C5 80.4(3)
C1 Ir1 C4 C5 37.1(3)
C3 Ir1 C4 C5 117.1(4)
C2 C1 C5 C4 0.8(5)
C6 C1 C5 C4 -178.1(5)
Ir1 C1 C5 C4 61.2(3)
C2 C1 C5 C10 177.3(5)
C6 C1 C5 C10 -1.6(9)
Ir1 C1 C5 C10 -122.3(6)
C2 C1 C5 Ir1 -60.4(3)
C6 C1 C5 Ir1 120.7(6)
C3 C4 C5 C1 0.3(5)
C9 C4 C5 C1 179.8(5)
Ir1 C4 C5 C1 -61.4(3)
C3 C4 C5 C10 -176.1(5)
C9 C4 C5 C10 3.4(8)
Ir1 C4 C5 C10 122.2(5)
C3 C4 C5 Ir1 61.7(3)
C9 C4 C5 Ir1 -118.8(5)
N1 Ir1 C5 C1 -98.1(3)
O3 Ir1 C5 C1 133.1(4)
C2 Ir1 C5 C1 38.0(3)
C4 Ir1 C5 C1 118.4(4)
C3 Ir1 C5 C1 80.8(3)
N1 Ir1 C5 C4 143.5(3)
O3 Ir1 C5 C4 14.7(5)
C2 Ir1 C5 C4 -80.4(3)
C1 Ir1 C5 C4 -118.4(4)
C3 Ir1 C5 C4 -37.6(3)
N1 Ir1 C5 C10 21.7(6)
O3 Ir1 C5 C10 -107.1(7)
C2 Ir1 C5 C10 157.9(7)
C1 Ir1 C5 C10 119.8(7)
C4 Ir1 C5 C10 -121.8(7)
C3 Ir1 C5 C10 -159.4(6)
O3 Ir1 N1 C11 -8.0(5)
C2 Ir1 N1 C11 118.5(5)
C5 Ir1 N1 C11 -167.7(5)
C1 Ir1 N1 C11 151.2(5)
C4 Ir1 N1 C11 -133.5(5)
C3 Ir1 N1 C11 -177.6(15)
O3 Ir1 N1 O1 176.5(4)
C2 Ir1 N1 O1 -57.0(6)
C5 Ir1 N1 O1 16.8(5)
C1 Ir1 N1 O1 -24.3(5)
C4 Ir1 N1 O1 51.0(6)
C3 Ir1 N1 O1 7(2)
O1 N1 C11 O2 0.3(7)
Ir1 N1 C11 O2 -175.4(4)
O1 N1 C11 C12 -178.4(5)
Ir1 N1 C11 C12 5.9(7)
O2 C11 C12 C13 -177.1(5)
N1 C11 C12 C13 1.6(7)
O2 C11 C12 C17 2.0(7)
N1 C11 C12 C17 -179.3(4)
C17 C12 C13 O3 177.2(4)
C11 C12 C13 O3 -3.7(7)
C17 C12 C13 C14 -3.2(7)
C11 C12 C13 C14 175.9(4)
O3 C13 C14 C15 -178.0(4)
C12 C13 C14 C15 2.3(7)
C13 C14 C15 C16 0.2(8)
C14 C15 C16 C17 -1.7(9)
C15 C16 C17 C12 0.7(9)
C13 C12 C17 C16 1.7(7)
C11 C12 C17 C16 -177.5(5)
C12 C13 O3 Ir1 -1.4(6)
C14 C13 O3 Ir1 179.1(3)
N1 Ir1 O3 C13 5.5(4)
C2 Ir1 O3 C13 -139.2(4)
C5 Ir1 O3 C13 138.0(4)
C1 Ir1 O3 C13 -127.6(4)
C4 Ir1 O3 C13 148.3(4)
C3 Ir1 O3 C13 -175.6(4)
